data_7124052
loop_
_publ_author_name
'Zhang, Cui-Juan'
'Lian, Kai-Ting'
'Huang, Guo-Zhang'
'Bala, Sukhen'
'Ni, Zhao-Ping'
'Tong, Ming-Liang'

_publ_section_title
;
 Hysteretic Four-Step Spin-Crossover in a 3D Hofmann-type Metal-Organic
 Framework with Aromatic Guest
;
_journal_name_full 'Chemical Communications'
_journal_paper_doi 10.1039/C9CC06017K
_journal_year 2019
_chemical_formula_moiety 'C16 H8 Ag2 Fe N8 O, 1.5(C10 H8)'
_chemical_formula_sum 'C31 H20 Ag2 Fe N8 O'
_chemical_formula_weight 792.14
_space_group_crystal_system monoclinic
_space_group_IT_number 15
_space_group_name_Hall '-C 2yc'
_space_group_name_H-M_alt 'C 1 2/c 1'
_symmetry_space_group_name_Hall '-C 2yc'
_symmetry_space_group_name_H-M 'C 1 2/c 1'
_atom_sites_solution_hydrogens geom
_atom_sites_solution_primary dual
_audit_creation_date 2018-12-24
_audit_creation_method
;
Olex2 1.2
(compiled 2018.05.29 svn.r3508 for OlexSys, GUI svn.r5506)
;
_audit_update_record
;
2019-04-30 deposited with the CCDC.    2019-08-20 downloaded from the CCDC.
;
_cell_angle_alpha 90
_cell_angle_beta 131.492(2)
_cell_angle_gamma 90
_cell_formula_units_Z 8
_cell_length_a 20.8653(12)
_cell_length_b 28.7182(18)
_cell_length_c 13.9679(8)
_cell_measurement_reflns_used 9940
_cell_measurement_temperature 239(2)
_cell_measurement_theta_max 26.38
_cell_measurement_theta_min 2.41
_cell_volume 6269.4(7)
_computing_cell_refinement 'SAINT v8.37A (Bruker, 2015)'
_computing_data_reduction 'SAINT v8.37A (Bruker, 2015)'
_computing_molecular_graphics 'Olex2 (Dolomanov et al., 2009)'
_computing_publication_material 'Olex2 (Dolomanov et al., 2009)'
_computing_structure_refinement 'ShelXL (Sheldrick, 2015)'
_computing_structure_solution 'ShelXT (Sheldrick, 2015)'
_diffrn_ambient_temperature 239.11
_diffrn_measured_fraction_theta_full 0.998
_diffrn_measured_fraction_theta_max 0.994
_diffrn_measurement_device_type 'Bruker APEX-III CCD'
_diffrn_measurement_method '\f and \w scans'
_diffrn_radiation_type MoK\a
_diffrn_radiation_wavelength 0.71073
_diffrn_reflns_av_R_equivalents 0.0815
_diffrn_reflns_av_unetI/netI 0.0456
_diffrn_reflns_Laue_measured_fraction_full 0.998
_diffrn_reflns_Laue_measured_fraction_max 0.994
_diffrn_reflns_limit_h_max 24
_diffrn_reflns_limit_h_min -27
_diffrn_reflns_limit_k_max 37
_diffrn_reflns_limit_k_min -37
_diffrn_reflns_limit_l_max 18
_diffrn_reflns_limit_l_min -16
_diffrn_reflns_number 64850
_diffrn_reflns_point_group_measured_fraction_full 0.998
_diffrn_reflns_point_group_measured_fraction_max 0.994
_diffrn_reflns_theta_full 25.242
_diffrn_reflns_theta_max 27.550
_diffrn_reflns_theta_min 1.483
_diffrn_standards_number 0
_exptl_absorpt_coefficient_mu 1.731
_exptl_absorpt_correction_T_max 0.0949
_exptl_absorpt_correction_T_min 0.0668
_exptl_absorpt_correction_type multi-scan
_exptl_absorpt_process_details
'SADABS-2014/5 (Bruker,2014/5) was used for absorption correction. wR2(int) was 0.0900 before and 0.0653 after correction. The Ratio of minimum to maximum transmission is 0.7039. The \l/2 correction factor is Not present.'
_exptl_crystal_colour yellow
_exptl_crystal_colour_primary yellow
_exptl_crystal_density_diffrn 1.678
_exptl_crystal_description BLOCK
_exptl_crystal_F_000 3120
_exptl_crystal_size_max 0.147
_exptl_crystal_size_mid 0.146
_exptl_crystal_size_min 0.081
_refine_diff_density_max 0.881
_refine_diff_density_min -1.013
_refine_diff_density_rms 0.108
_refine_ls_extinction_method none
_refine_ls_goodness_of_fit_ref 1.148
_refine_ls_hydrogen_treatment constr
_refine_ls_matrix_type full
_refine_ls_number_parameters 390
_refine_ls_number_reflns 7206
_refine_ls_number_restraints 0
_refine_ls_restrained_S_all 1.148
_refine_ls_R_factor_all 0.1076
_refine_ls_R_factor_gt 0.0672
_refine_ls_shift/su_max 0.000
_refine_ls_shift/su_mean 0.000
_refine_ls_structure_factor_coef Fsqd
_refine_ls_weighting_details 'w=1/[\s^2^(Fo^2^)+(0.0229P)^2^+70.3349P] where P=(Fo^2^+2Fc^2^)/3'
_refine_ls_weighting_scheme calc
_refine_ls_wR_factor_gt 0.1299
_refine_ls_wR_factor_ref 0.1430
_reflns_Friedel_coverage 0.000
_reflns_number_gt 4915
_reflns_number_total 7206
_reflns_threshold_expression 'I > 2\s(I)'
_cod_data_source_file c9cc06017k2.cif
_cod_data_source_block 1-naph-239K
_cod_original_cell_volume 6269.3(7)
_cod_database_code 7124052
_shelx_shelxl_version_number 2014/7
_shelx_space_group_comment
;
The symmetry employed for this shelxl refinement is uniquely defined
by the following loop, which should always be used as a source of
symmetry information in preference to the above space-group names.
They are only intended as comments.
;
_shelx_estimated_absorpt_t_max 0.872
_shelx_estimated_absorpt_t_min 0.785
_olex2_refinement_description
;
1. Fixed Uiso
 At 1.2 times of:
  All C(H) groups
2.a Aromatic/amide H refined with riding coordinates:
 C5(H5), C6(H6), C8(H8), C9(H9), C13(H13), C14(H14), C15(H15), C16(H16),
 C17(H17), C18(H18), C19(H19), C20(H20), C22(H22), C23(H23), C24(H24), C25(H25),
  C27(H27), C28(H28), C29(H29), C30(H30)
;
_olex2_submission_special_instructions 'No special instructions were received'

loop_
_space_group_symop_operation_xyz
'x, y, z'
'-x, y, -z+1/2'
'x+1/2, y+1/2, z'
'-x+1/2, y+1/2, -z+1/2'
'-x, -y, -z'
'x, -y, z-1/2'
'-x+1/2, -y+1/2, -z'
'x+1/2, -y+1/2, z-1/2'

loop_
_atom_site_label
_atom_site_type_symbol
_atom_site_fract_x
_atom_site_fract_y
_atom_site_fract_z
_atom_site_U_iso_or_equiv
_atom_site_adp_type
_atom_site_occupancy
_atom_site_site_symmetry_order
_atom_site_calc_flag
_atom_site_refinement_flags_posn
_atom_site_refinement_flags_adp
_atom_site_refinement_flags_occupancy
Ag1 Ag 0.5000 0.20793(3) 0.7500 0.0568(2) Uani 1 2 d S T P
Ag2 Ag 0.5000 0.21514(3) 0.2500 0.0631(3) Uani 1 2 d S T P
Ag3 Ag 0.0000 0.17785(3) -0.2500 0.0559(2) Uani 1 2 d S T P
Ag4 Ag 0.0000 0.17863(3) 0.2500 0.0563(2) Uani 1 2 d S T P
Fe1 Fe 0.25038(5) 0.19053(3) 0.24978(8) 0.02709(18) Uani 1 1 d . . .
O1 O 0.1956(3) 0.44035(14) 0.2192(4) 0.0413(10) Uani 1 1 d . . .
N1 N 0.3460(4) 0.20102(19) 0.4473(6) 0.0457(14) Uani 1 1 d . . .
N2 N 0.3418(4) 0.20566(19) 0.2356(6) 0.0464(14) Uani 1 1 d . . .
N3 N 0.1555(4) 0.18084(19) 0.0531(6) 0.0432(13) Uani 1 1 d . . .
N4 N 0.1591(4) 0.17832(18) 0.2661(6) 0.0438(13) Uani 1 1 d . . .
N5 N 0.2179(3) 0.26286(17) 0.2241(5) 0.0384(12) Uani 1 1 d . . .
N6 N 0.0662(4) 0.41657(19) 0.1312(6) 0.0487(14) Uani 1 1 d . . .
N7 N 0.0675(4) 0.46535(19) 0.1353(6) 0.0463(14) Uani 1 1 d . . .
N8 N 0.2189(3) 0.61847(17) 0.2279(5) 0.0320(11) Uani 1 1 d . . .
C1 C 0.4000(5) 0.2052(2) 0.5552(8) 0.0482(17) Uani 1 1 d . . .
C2 C 0.3971(5) 0.2111(2) 0.2390(8) 0.056(2) Uani 1 1 d . . .
C3 C 0.1012(5) 0.1782(2) -0.0550(8) 0.0505(18) Uani 1 1 d . . .
C4 C 0.1037(5) 0.1767(2) 0.2645(7) 0.0498(17) Uani 1 1 d . . .
C5 C 0.1348(4) 0.2756(2) 0.1468(7) 0.0463(17) Uani 1 1 d . . .
H5 H 0.0927 0.2523 0.1018 0.056 Uiso 1 1 calc R . .
C6 C 0.1093(4) 0.3212(2) 0.1311(7) 0.0470(17) Uani 1 1 d . . .
H6 H 0.0509 0.3287 0.0763 0.056 Uiso 1 1 calc R . .
C7 C 0.1704(4) 0.3559(2) 0.1966(6) 0.0422(15) Uani 1 1 d . . .
C8 C 0.2561(5) 0.3439(2) 0.2733(7) 0.0547(19) Uani 1 1 d . . .
H8 H 0.2993 0.3667 0.3166 0.066 Uiso 1 1 calc R . .
C9 C 0.2760(5) 0.2963(2) 0.2839(7) 0.0507(18) Uani 1 1 d . . .
H9 H 0.3339 0.2877 0.3366 0.061 Uiso 1 1 calc R . .
C10 C 0.1421(4) 0.4042(2) 0.1818(6) 0.0426(15) Uani 1 1 d . . .
C11 C 0.1434(4) 0.4777(2) 0.1865(6) 0.0404(15) Uani 1 1 d . . .
C12 C 0.1739(4) 0.5253(2) 0.2047(6) 0.0377(14) Uani 1 1 d . . .
C13 C 0.1135(4) 0.5601(2) 0.1544(6) 0.0426(15) Uani 1 1 d . . .
H13 H 0.0564 0.5527 0.1126 0.051 Uiso 1 1 calc R . .
C14 C 0.1379(4) 0.6063(2) 0.1662(6) 0.0394(15) Uani 1 1 d . . .
H14 H 0.0961 0.6297 0.1296 0.047 Uiso 1 1 calc R . .
C15 C 0.2776(4) 0.5841(2) 0.2783(6) 0.0345(14) Uani 1 1 d . . .
H15 H 0.3349 0.5923 0.3234 0.041 Uiso 1 1 calc R . .
C16 C 0.2572(4) 0.5373(2) 0.2666(6) 0.0358(14) Uani 1 1 d . . .
H16 H 0.2993 0.5143 0.3003 0.043 Uiso 1 1 calc R . .
C17 C 0.3065(6) 0.5182(4) 0.0383(8) 0.073(2) Uani 1 1 d . . .
H17 H 0.3610 0.5092 0.0707 0.088 Uiso 1 1 calc R . .
C18 C 0.2870(8) 0.5641(4) 0.0262(9) 0.081(3) Uani 1 1 d . . .
H18 H 0.3295 0.5862 0.0536 0.097 Uiso 1 1 calc R . .
C19 C 0.2080(9) 0.5797(4) -0.0243(10) 0.089(3) Uani 1 1 d . . .
H19 H 0.1961 0.6117 -0.0331 0.106 Uiso 1 1 calc R . .
C20 C 0.1470(7) 0.5479(4) -0.0614(8) 0.081(3) Uani 1 1 d . . .
H20 H 0.0929 0.5583 -0.0950 0.097 Uiso 1 1 calc R . .
C21 C 0.1632(5) 0.4992(3) -0.0505(7) 0.063(2) Uani 1 1 d . . .
C22 C 0.1005(6) 0.4654(4) -0.0894(8) 0.078(3) Uani 1 1 d . . .
H22 H 0.0458 0.4747 -0.1230 0.094 Uiso 1 1 calc R . .
C23 C 0.1202(8) 0.4190(4) -0.0777(9) 0.084(3) Uani 1 1 d . . .
H23 H 0.0785 0.3966 -0.1040 0.101 Uiso 1 1 calc R . .
C24 C 0.2019(8) 0.4046(4) -0.0268(9) 0.082(3) Uani 1 1 d . . .
H24 H 0.2136 0.3727 -0.0220 0.099 Uiso 1 1 calc R . .
C25 C 0.2630(6) 0.4358(3) 0.0147(8) 0.063(2) Uani 1 1 d . . .
H25 H 0.3180 0.4254 0.0523 0.075 Uiso 1 1 calc R . .
C26 C 0.2465(5) 0.4844(3) 0.0031(7) 0.0551(19) Uani 1 1 d . . .
C27 C 0.4633(8) 0.4680(5) 0.3600(12) 0.109(4) Uani 1 1 d . . .
H27 H 0.4470 0.4737 0.2802 0.131 Uiso 1 1 calc R . .
C28 C 0.4596(8) 0.4235(5) 0.3915(14) 0.114(4) Uani 1 1 d . . .
H28 H 0.4426 0.3993 0.3335 0.137 Uiso 1 1 calc R . .
C29 C 0.5210(8) 0.5868(5) 0.4991(15) 0.114(4) Uani 1 1 d . . .
H29 H 0.5247 0.6175 0.4801 0.137 Uiso 1 1 calc R . .
C30 C 0.4959(7) 0.5520(5) 0.4167(12) 0.101(4) Uani 1 1 d . . .
H30 H 0.4812 0.5589 0.3384 0.121 Uiso 1 1 calc R . .
C31 C 0.4907(5) 0.5048(4) 0.4436(8) 0.071(2) Uani 1 1 d . . .

loop_
_atom_site_aniso_label
_atom_site_aniso_U_11
_atom_site_aniso_U_22
_atom_site_aniso_U_33
_atom_site_aniso_U_23
_atom_site_aniso_U_13
_atom_site_aniso_U_12
Ag1 0.0548(5) 0.0618(5) 0.0404(5) 0.000 0.0258(4) 0.000
Ag2 0.0788(6) 0.0431(4) 0.1063(8) 0.000 0.0779(6) 0.000
Ag3 0.0654(6) 0.0437(4) 0.0375(4) 0.000 0.0251(4) 0.000
Ag4 0.0616(5) 0.0513(5) 0.0824(6) 0.000 0.0589(5) 0.000
Fe1 0.0242(4) 0.0247(4) 0.0292(4) 0.0024(3) 0.0163(3) 0.0036(3)
O1 0.041(2) 0.032(2) 0.045(3) 0.001(2) 0.026(2) 0.000(2)
N1 0.048(3) 0.042(3) 0.048(4) 0.000(3) 0.032(3) 0.004(3)
N2 0.049(4) 0.040(3) 0.054(4) 0.002(3) 0.036(3) 0.003(3)
N3 0.042(3) 0.042(3) 0.036(3) 0.007(3) 0.022(3) 0.007(3)
N4 0.048(3) 0.033(3) 0.056(4) 0.000(2) 0.037(3) 0.003(2)
N5 0.029(3) 0.033(3) 0.044(3) 0.001(2) 0.021(3) 0.001(2)
N6 0.043(3) 0.037(3) 0.057(4) -0.003(3) 0.029(3) -0.002(3)
N7 0.039(3) 0.041(3) 0.049(4) 0.000(3) 0.025(3) 0.001(2)
N8 0.028(3) 0.033(3) 0.030(3) 0.000(2) 0.017(2) 0.000(2)
C1 0.054(5) 0.045(4) 0.047(5) -0.001(3) 0.034(4) 0.001(3)
C2 0.069(5) 0.043(4) 0.081(6) 0.003(4) 0.060(5) 0.001(4)
C3 0.063(5) 0.034(4) 0.052(5) 0.005(3) 0.037(4) 0.004(3)
C4 0.059(5) 0.040(4) 0.065(5) 0.000(3) 0.048(4) 0.002(3)
C5 0.036(4) 0.035(4) 0.056(4) 0.000(3) 0.025(3) -0.005(3)
C6 0.035(4) 0.040(4) 0.053(4) 0.003(3) 0.023(3) 0.001(3)
C7 0.041(4) 0.033(3) 0.044(4) 0.002(3) 0.025(3) 0.000(3)
C8 0.044(4) 0.038(4) 0.063(5) -0.004(3) 0.027(4) -0.005(3)
C9 0.043(4) 0.035(4) 0.062(5) 0.003(3) 0.029(4) 0.006(3)
C10 0.041(4) 0.038(4) 0.039(4) -0.003(3) 0.023(3) -0.005(3)
C11 0.046(4) 0.037(3) 0.037(4) -0.001(3) 0.027(3) 0.003(3)
C12 0.039(4) 0.043(4) 0.029(3) -0.005(3) 0.021(3) -0.002(3)
C13 0.034(3) 0.044(4) 0.042(4) -0.007(3) 0.021(3) -0.006(3)
C14 0.030(3) 0.039(4) 0.039(4) 0.001(3) 0.018(3) 0.004(3)
C15 0.026(3) 0.035(3) 0.036(4) 0.005(3) 0.018(3) 0.001(2)
C16 0.031(3) 0.041(3) 0.031(3) 0.003(3) 0.019(3) 0.008(3)
C17 0.070(6) 0.093(7) 0.056(5) -0.007(5) 0.041(5) -0.006(5)
C18 0.104(8) 0.086(7) 0.058(6) -0.012(5) 0.056(6) -0.016(6)
C19 0.133(11) 0.076(7) 0.065(6) -0.002(5) 0.070(7) 0.011(7)
C20 0.099(8) 0.108(8) 0.042(5) 0.014(5) 0.050(5) 0.043(7)
C21 0.062(5) 0.092(6) 0.039(4) 0.004(4) 0.035(4) 0.021(5)
C22 0.070(6) 0.118(9) 0.052(5) -0.007(5) 0.043(5) -0.006(6)
C23 0.106(9) 0.100(8) 0.060(6) -0.016(5) 0.062(6) -0.026(7)
C24 0.110(9) 0.078(6) 0.057(6) -0.002(5) 0.054(6) 0.015(6)
C25 0.072(6) 0.069(6) 0.055(5) 0.005(4) 0.045(5) 0.016(5)
C26 0.055(5) 0.078(5) 0.034(4) -0.004(3) 0.030(4) 0.002(4)
C27 0.111(10) 0.140(12) 0.089(9) -0.006(9) 0.071(8) 0.007(9)
C28 0.092(9) 0.116(11) 0.098(10) -0.007(8) 0.048(8) 0.026(8)
C29 0.075(8) 0.096(9) 0.116(11) 0.022(9) 0.040(8) 0.016(7)
C30 0.085(8) 0.121(10) 0.086(8) 0.031(8) 0.052(7) 0.011(7)
C31 0.046(5) 0.108(7) 0.053(5) 0.017(5) 0.030(4) 0.023(5)

loop_
_atom_type_symbol
_atom_type_description
_atom_type_scat_dispersion_real
_atom_type_scat_dispersion_imag
_atom_type_scat_source
C C 0.0033 0.0016 'International Tables Vol C Tables 4.2.6.8 and 6.1.1.4'
H H 0.0000 0.0000 'International Tables Vol C Tables 4.2.6.8 and 6.1.1.4'
Ag Ag -0.8971 1.1015 'International Tables Vol C Tables 4.2.6.8 and 6.1.1.4'
Fe Fe 0.3463 0.8444 'International Tables Vol C Tables 4.2.6.8 and 6.1.1.4'
N N 0.0061 0.0033 'International Tables Vol C Tables 4.2.6.8 and 6.1.1.4'
O O 0.0106 0.0060 'International Tables Vol C Tables 4.2.6.8 and 6.1.1.4'

loop_
_geom_angle_atom_site_label_1
_geom_angle_atom_site_label_2
_geom_angle_atom_site_label_3
_geom_angle
_geom_angle_site_symmetry_1
_geom_angle_site_symmetry_3
C1 Ag1 Ag4 92.22(19) 2_656 7_556
C1 Ag1 Ag4 92.22(19) . 7_556
C1 Ag1 C1 175.6(4) . 2_656
C2 Ag2 Ag3 93.2(2) 2_655 7
C2 Ag2 Ag3 93.2(2) . 7
C2 Ag2 C2 173.5(4) 2_655 .
C3 Ag3 Ag2 89.72(19) 2_554 7
C3 Ag3 Ag2 89.73(19) . 7
C3 Ag3 C3 179.5(4) . 2_554
C4 Ag4 Ag1 91.55(19) 2 7_556
C4 Ag4 Ag1 91.55(19) . 7_556
C4 Ag4 C4 176.9(4) 2 .
N1 Fe1 N5 90.0(2) . .
N1 Fe1 N8 90.9(2) . 4_545
N2 Fe1 N1 87.8(2) . .
N2 Fe1 N4 177.6(2) . .
N2 Fe1 N5 89.4(2) . .
N2 Fe1 N8 90.6(2) . 4_545
N3 Fe1 N1 179.4(2) . .
N3 Fe1 N2 91.8(2) . .
N3 Fe1 N4 89.1(2) . .
N3 Fe1 N5 89.4(2) . .
N3 Fe1 N8 89.7(2) . 4_545
N4 Fe1 N1 91.3(2) . .
N4 Fe1 N5 88.3(2) . .
N4 Fe1 N8 91.61(19) . 4_545
N8 Fe1 N5 179.1(2) 4_545 .
C10 O1 C11 101.5(5) . .
C1 N1 Fe1 177.1(6) . .
C2 N2 Fe1 172.8(6) . .
C3 N3 Fe1 175.5(6) . .
C4 N4 Fe1 170.8(6) . .
C5 N5 Fe1 119.5(4) . .
C9 N5 Fe1 122.9(4) . .
C9 N5 C5 117.6(6) . .
C10 N6 N7 105.6(5) . .
C11 N7 N6 106.4(5) . .
C14 N8 Fe1 118.5(4) . 4
C14 N8 C15 117.8(5) . .
C15 N8 Fe1 123.6(4) . 4
N1 C1 Ag1 175.9(6) . .
N2 C2 Ag2 175.1(6) . .
N3 C3 Ag3 176.0(6) . .
N4 C4 Ag4 174.8(7) . .
N5 C5 C6 122.8(6) . .
C5 C6 C7 119.4(6) . .
C6 C7 C8 119.0(6) . .
C6 C7 C10 118.7(6) . .
C8 C7 C10 122.3(6) . .
C7 C8 C9 117.4(6) . .
N5 C9 C8 123.8(7) . .
O1 C10 C7 121.3(6) . .
N6 C10 O1 113.8(6) . .
N6 C10 C7 124.9(6) . .
O1 C11 C12 121.0(6) . .
N7 C11 O1 112.7(6) . .
N7 C11 C12 126.3(6) . .
C13 C12 C11 116.4(6) . .
C16 C12 C11 124.7(6) . .
C16 C12 C13 118.9(6) . .
C12 C13 C14 119.4(6) . .
N8 C14 C13 122.2(6) . .
N8 C15 C16 123.0(5) . .
C12 C16 C15 118.6(6) . .
C18 C17 C26 120.6(10) . .
C17 C18 C19 122.7(10) . .
C20 C19 C18 118.7(10) . .
C19 C20 C21 121.6(10) . .
C20 C21 C26 117.9(9) . .
C22 C21 C20 122.6(9) . .
C22 C21 C26 119.4(9) . .
C23 C22 C21 119.5(10) . .
C22 C23 C24 120.9(10) . .
C25 C24 C23 120.7(10) . .
C24 C25 C26 121.3(9) . .
C17 C26 C21 118.4(9) . .
C17 C26 C25 123.5(8) . .
C25 C26 C21 118.1(8) . .
C28 C27 C31 121.3(12) . .
C29 C28 C27 122.5(14) 5_666 .
C28 C29 C30 118.1(13) 5_666 .
C29 C30 C31 122.3(12) . .
C27 C31 C30 124.2(10) . .
C31 C31 C27 117.2(14) 5_666 .
C31 C31 C30 118.5(13) 5_666 .

loop_
_geom_bond_atom_site_label_1
_geom_bond_atom_site_label_2
_geom_bond_distance
_geom_bond_site_symmetry_2
Ag1 Ag4 3.2577(12) 7_556
Ag1 C1 2.059(8) 2_656
Ag1 C1 2.059(8) .
Ag2 Ag3 3.0732(12) 7
Ag2 C2 2.052(8) 2_655
Ag2 C2 2.052(8) .
Ag3 Ag2 3.0731(12) 7
Ag3 C3 2.063(8) .
Ag3 C3 2.063(8) 2_554
Ag4 Ag1 3.2577(12) 7_556
Ag4 C4 2.037(7) 2
Ag4 C4 2.037(7) .
Fe1 N1 2.096(6) .
Fe1 N2 2.091(6) .
Fe1 N3 2.083(6) .
Fe1 N4 2.093(6) .
Fe1 N5 2.140(5) .
Fe1 N8 2.127(5) 4_545
O1 C10 1.350(7) .
O1 C11 1.373(7) .
N1 C1 1.142(9) .
N2 C2 1.133(9) .
N3 C3 1.141(9) .
N4 C4 1.141(8) .
N5 C5 1.350(8) .
N5 C9 1.321(8) .
N6 N7 1.401(7) .
N6 C10 1.284(8) .
N7 C11 1.281(8) .
N8 Fe1 2.127(5) 4
N8 C14 1.339(8) .
N8 C15 1.352(7) .
C5 C6 1.375(9) .
C6 C7 1.381(9) .
C7 C8 1.388(10) .
C7 C10 1.470(9) .
C8 C9 1.409(9) .
C11 C12 1.457(9) .
C12 C13 1.382(9) .
C12 C16 1.378(9) .
C13 C14 1.391(9) .
C15 C16 1.386(8) .
C17 C18 1.357(13) .
C17 C26 1.392(12) .
C18 C19 1.370(15) .
C19 C20 1.359(15) .
C20 C21 1.421(13) .
C21 C22 1.417(13) .
C21 C26 1.427(11) .
C22 C23 1.371(14) .
C23 C24 1.407(14) .
C24 C25 1.337(13) .
C25 C26 1.421(11) .
C27 C28 1.371(18) .
C27 C31 1.387(15) .
C28 C29 1.328(18) 5_666
C29 C28 1.328(18) 5_666
C29 C30 1.341(17) .
C30 C31 1.431(15) .
C31 C31 1.378(17) 5_666
